data_4327660
loop_
_publ_author_name
'Ulrich Kortz'
'Andr\'e T\'ez\'e'
'Gilbert Herv\'e'

_publ_section_title
;
 A Cubane-Substituted Polyoxoanion: Structure and Magnetic Properties of
 Cs2[H2PW9Ni4O34(OH)3(H2O)6].5H2O
;
_journal_name_full 'Inorganic Chemistry'
_journal_page_first 2038
_journal_page_last 2042
_journal_paper_doi 10.1021/ic981138+
_journal_volume 38
_journal_year 1999
_chemical_formula_sum 'Cs2 Ni4 O48 P W9'
_chemical_formula_weight 2954.28
_chemical_name_systematic
; 
 ? 
;
_space_group_IT_number 60
_symmetry_cell_setting orthorhombic
_symmetry_space_group_name_Hall '-P 2n 2ab'
_symmetry_space_group_name_H-M 'P b c n'
_atom_sites_solution_hydrogens geom
_atom_sites_solution_primary direct
_atom_sites_solution_secondary difmap
_audit_creation_method SHELXL
_cell_angle_alpha 90.00
_cell_angle_beta 90.00
_cell_angle_gamma 90.00
_cell_formula_units_Z 8
_cell_length_a 24.3131(3)
_cell_length_b 21.54000(10)
_cell_length_c 19.8936(3)
_cell_measurement_temperature 293(2)
_cell_volume 10418.4(2)
_computing_structure_refinement 'SHELXL-93 (Sheldrick, 1993)'
_computing_structure_solution 'SHELXS-86 (Sheldrick, 1990)'
_diffrn_ambient_temperature 293(2)
_diffrn_radiation_monochromator graphite
_diffrn_radiation_source 'fine-focus sealed tube'
_diffrn_radiation_type MoK\a
_diffrn_radiation_wavelength 0.71073
_diffrn_reflns_av_R_equivalents 0.2366
_diffrn_reflns_av_sigmaI/netI 0.1314
_diffrn_reflns_limit_h_max 34
_diffrn_reflns_limit_h_min -33
_diffrn_reflns_limit_k_max 29
_diffrn_reflns_limit_k_min -29
_diffrn_reflns_limit_l_max 20
_diffrn_reflns_limit_l_min -27
_diffrn_reflns_number 70558
_diffrn_reflns_theta_max 30.36
_diffrn_reflns_theta_min 1.63
_exptl_absorpt_coefficient_mu 22.699
_exptl_crystal_density_diffrn 3.767
_exptl_crystal_F_000 10296
_refine_diff_density_max 5.215
_refine_diff_density_min -5.365
_refine_diff_density_rms 0.813
_refine_ls_extinction_method none
_refine_ls_goodness_of_fit_all 1.132
_refine_ls_goodness_of_fit_obs 1.133
_refine_ls_matrix_type full
_refine_ls_number_parameters 342
_refine_ls_number_reflns 14703
_refine_ls_number_restraints 0
_refine_ls_restrained_S_all 1.143
_refine_ls_restrained_S_obs 1.133
_refine_ls_R_factor_all 0.1319
_refine_ls_R_factor_obs 0.0804
_refine_ls_shift/esd_max 0.001
_refine_ls_shift/esd_mean 0.000
_refine_ls_structure_factor_coef Fsqd
_refine_ls_weighting_details 'w=1/[\s^2^(Fo^2^)+(0.0512P)^2^+634.9905P] where P=(Fo^2^+2Fc^2^)/3'
_refine_ls_weighting_scheme calc
_refine_ls_wR_factor_all 0.2108
_refine_ls_wR_factor_obs 0.1699
_reflns_number_observed 9729
_reflns_number_total 14734
_reflns_observed_criterion >2sigma(I)
_cod_data_source_file ic9811382B.cif
_cod_data_source_block uli7
_cod_depositor_comments
;
The following automatic conversions were performed:

'_refine_ls_weighting_scheme' value 'calc
w=1/[\s^2^(Fo^2^)+(0.0512P)^2^+634.9905P] where P=(Fo^2^+2Fc^2^)/3'
was changed to 'calc'. New tag '_refine_ls_weighting_details' was
created. The value of the new tag was set to
'w=1/[\s^2^(Fo^2^)+(0.0512P)^2^+634.9905P] where P=(Fo^2^+2Fc^2^)/3'.

Automatic conversion script
Id: cif_fix_values 3143 2015-03-26 13:38:13Z robertas 
;
_cod_database_code 4327660

loop_
_symmetry_equiv_pos_as_xyz
'x, y, z'
'-x+1/2, -y+1/2, z+1/2'
'-x, y, -z+1/2'
'x+1/2, -y+1/2, -z'
'-x, -y, -z'
'x-1/2, y-1/2, -z-1/2'
'x, -y, z-1/2'
'-x-1/2, y-1/2, z'

loop_
_atom_site_aniso_label
_atom_site_aniso_U_11
_atom_site_aniso_U_22
_atom_site_aniso_U_33
_atom_site_aniso_U_23
_atom_site_aniso_U_13
_atom_site_aniso_U_12
W1 0.0242(4) 0.0285(4) 0.0145(3) 0.0029(3) 0.0017(3) -0.0044(3)
W2 0.0227(4) 0.0234(4) 0.0170(3) 0.0032(3) -0.0025(3) -0.0020(3)
W3 0.0256(4) 0.0222(4) 0.0175(3) 0.0011(3) 0.0006(3) -0.0042(3)
W4 0.0271(4) 0.0227(4) 0.0158(3) -0.0019(3) 0.0046(3) -0.0024(3)
W5 0.0233(4) 0.0255(4) 0.0135(3) 0.0003(3) -0.0028(3) -0.0004(3)
W6 0.0200(4) 0.0339(4) 0.0162(3) -0.0006(3) 0.0004(3) -0.0022(3)
W7 0.0247(4) 0.0264(4) 0.0170(3) -0.0018(3) -0.0024(3) -0.0038(3)
W8 0.0187(4) 0.0247(4) 0.0181(3) 0.0000(3) 0.0035(3) -0.0015(3)
W9 0.0245(4) 0.0243(4) 0.0116(3) 0.0004(3) 0.0025(3) -0.0018(3)
Cs1 0.060(2) 0.0425(13) 0.0541(14) 0.000 -0.0317(13) 0.000
Cs2 0.090(2) 0.0339(9) 0.0433(9) -0.0018(7) -0.0008(9) -0.0071(9)
Cs3 0.101(4) 0.072(3) 0.053(2) 0.020(2) 0.019(2) 0.004(3)
Ni1 0.0195(12) 0.0234(12) 0.0159(11) 0.0002(9) -0.0001(9) -0.0001(10)
Ni2 0.0242(13) 0.0254(13) 0.0155(11) 0.0015(10) -0.0003(10) -0.0016(10)
Ni3 0.0224(12) 0.0232(12) 0.0119(10) -0.0007(9) 0.0005(9) 0.0001(10)
Ni4 0.0232(13) 0.0266(13) 0.0126(10) -0.0016(10) 0.0000(9) -0.0008(10)
P1 0.017(2) 0.017(2) 0.009(2) 0.000(2) -0.002(2) 0.000(2)

loop_
_atom_site_label
_atom_site_type_symbol
_atom_site_fract_x
_atom_site_fract_y
_atom_site_fract_z
_atom_site_U_iso_or_equiv
_atom_site_thermal_displace_type
_atom_site_occupancy
_atom_site_calc_flag
_atom_site_refinement_flags
W1 W 0.24193(4) 0.18025(4) 0.33991(4) 0.0224(2) Uani 1 d .
W2 W 0.10160(3) 0.18370(4) 0.36352(4) 0.0210(2) Uani 1 d .
W3 W 0.18523(4) 0.27664(4) 0.46324(4) 0.0218(2) Uani 1 d .
W4 W 0.12426(4) 0.20479(4) 0.61711(4) 0.0219(2) Uani 1 d .
W5 W 0.27278(3) 0.04111(4) 0.60650(4) 0.0208(2) Uani 1 d .
W6 W 0.33077(3) 0.10706(4) 0.46567(4) 0.0234(2) Uani 1 d .
W7 W 0.27675(4) 0.20124(4) 0.59115(4) 0.0227(2) Uani 1 d .
W8 W 0.04091(3) 0.11401(4) 0.51338(4) 0.0205(2) Uani 1 d .
W9 W 0.12337(3) 0.04337(4) 0.63018(4) 0.0201(2) Uani 1 d .
Cs1 Cs 0.0000 0.08939(12) 0.2500 0.0522(7) Uani 1 d S
Cs2 Cs 0.29381(10) 0.13728(8) 0.14222(9) 0.0559(5) Uani 1 d .
Cs3 Cs 0.1526(2) 0.3376(2) 0.2701(2) 0.0754(14) Uani 0.50 d P
Ni1 Ni 0.10632(11) -0.01795(12) 0.88962(12) 0.0196(5) Uani 1 d .
Ni2 Ni 0.16392(11) 0.10447(12) 0.85726(12) 0.0217(5) Uani 1 d .
Ni3 Ni 0.18357(11) -0.04576(12) 0.49622(11) 0.0192(5) Uani 1 d .
Ni4 Ni 0.23624(11) 0.01441(12) 0.36711(12) 0.0208(5) Uani 1 d .
P1 P 0.1849(2) 0.1083(2) 0.4848(2) 0.0145(9) Uani 1 d .
O1 O 0.2404(6) 0.1122(6) 0.5210(7) 0.021(3) Uiso 1 d .
O2 O 0.1387(6) 0.1141(6) 0.5389(7) 0.021(3) Uiso 1 d .
O3 O 0.1798(5) 0.1630(6) 0.4354(6) 0.018(3) Uiso 1 d .
O4 O 0.1798(5) 0.0466(6) 0.4472(6) 0.019(3) Uiso 1 d .
O5 O 0.0562(6) 0.1866(7) 0.5789(7) 0.027(3) Uiso 1 d .
O6 O 0.1070(7) 0.2613(7) 0.6755(8) 0.031(3) Uiso 1 d .
O7 O 0.1206(6) 0.1321(6) 0.6691(7) 0.020(3) Uiso 1 d .
O8 O 0.1651(6) 0.0144(6) 0.8251(7) 0.021(3) Uiso 1 d .
O9 O 0.1205(6) -0.0649(6) 0.4326(7) 0.019(3) Uiso 1 d .
O10 O 0.0612(6) 0.1738(7) 0.4467(7) 0.027(3) Uiso 1 d .
O11 O 0.0934(6) 0.1267(7) 0.8003(7) 0.025(3) Uiso 1 d .
O12 O 0.2017(6) 0.0559(7) 0.6451(7) 0.023(3) Uiso 1 d .
O13 O 0.3980(7) 0.1068(7) 0.4419(8) 0.034(4) Uiso 1 d .
O14 O 0.1253(6) 0.2659(6) 0.4073(7) 0.021(3) Uiso 1 d .
O15 O 0.1010(5) 0.1031(6) 0.3474(6) 0.017(3) Uiso 1 d .
O16 O 0.0516(6) 0.0645(7) 0.5954(7) 0.024(3) Uiso 1 d .
O17 O 0.1673(6) 0.1986(7) 0.3098(7) 0.025(3) Uiso 1 d .
O18 O 0.2885(6) 0.1289(7) 0.6411(7) 0.023(3) Uiso 1 d .
O19 O 0.3070(6) 0.0003(7) 0.6695(7) 0.029(3) Uiso 1 d .
O20 O 0.3000(6) 0.1661(7) 0.4058(8) 0.029(3) Uiso 1 d .
O21 O 0.2026(6) 0.2021(7) 0.6266(7) 0.026(3) Uiso 1 d .
O22 O 0.1860(7) 0.3568(7) 0.4712(7) 0.028(3) Uiso 1 d .
O23 O 0.0393(7) 0.0189(7) 0.8374(8) 0.030(3) Uiso 1 d .
O24 O -0.0296(7) 0.1221(7) 0.5129(8) 0.030(3) Uiso 1 d .
O25 O 0.1633(8) 0.1922(9) 0.8990(10) 0.048(5) Uiso 1 d .
O26 O 0.2138(7) 0.1408(8) 0.7775(8) 0.038(4) Uiso 1 d .
O27 O 0.2297(6) -0.0693(6) 0.4142(7) 0.023(3) Uiso 1 d .
O28 O 0.2374(6) 0.0993(7) 0.3226(7) 0.026(3) Uiso 1 d .
O29 O 0.3018(6) 0.0443(7) 0.4205(8) 0.030(3) Uiso 1 d .
O30 O 0.3358(6) 0.0581(6) 0.5493(7) 0.022(3) Uiso 1 d .
O31 O 0.1048(7) 0.0034(7) 0.7020(8) 0.030(3) Uiso 1 d .
O32 O 0.1839(7) -0.1337(7) 0.5405(8) 0.030(3) Uiso 1 d .
O33 O 0.3084(6) 0.2560(7) 0.6402(7) 0.028(3) Uiso 1 d .
O34 O 0.0553(6) 0.0503(7) 0.4601(7) 0.025(3) Uiso 1 d .
O35 O 0.1401(6) 0.2540(6) 0.5387(7) 0.022(3) Uiso 1 d .
O36 O 0.3328(6) 0.1798(6) 0.5311(7) 0.021(3) Uiso 1 d .
O37 O 0.2492(6) -0.0186(7) 0.5533(7) 0.027(3) Uiso 1 d .
O38 O 0.2454(6) 0.2532(7) 0.5208(7) 0.026(3) Uiso 1 d .
O39 O 0.1354(6) -0.0161(6) 0.5710(7) 0.023(3) Uiso 1 d .
O40 O 0.2324(6) 0.2621(7) 0.3900(7) 0.025(3) Uiso 1 d .
O41 O 0.0518(7) 0.2126(7) 0.3103(8) 0.032(3) Uiso 1 d .
O42 O 0.2896(7) -0.0276(8) 0.3002(9) 0.039(4) Uiso 1 d .
O43 O 0.2801(7) 0.2106(7) 0.2745(8) 0.031(3) Uiso 1 d .
O1W O 0.1645(10) 0.1169(11) 0.1885(12) 0.066(6) Uiso 1 d .
O2W O 0.0624(10) 0.2729(11) 0.1647(12) 0.066(6) Uiso 1 d .
O3W O -0.0205(12) 0.2186(13) 0.6782(14) 0.087(8) Uiso 1 d .
O4W O 0.0226(7) 0.3131(8) 0.4939(8) 0.036(4) Uiso 1 d .
O5W O 0.4042(7) 0.1802(7) 0.3109(8) 0.034(4) Uiso 1 d .

loop_
_atom_type_symbol
_atom_type_description
_atom_type_scat_dispersion_real
_atom_type_scat_dispersion_imag
_atom_type_scat_source
O O 0.0106 0.0060 'International Tables Vol C Tables 4.2.6.8 and 6.1.1.4'
P P 0.1023 0.0942 'International Tables Vol C Tables 4.2.6.8 and 6.1.1.4'
Ni Ni 0.3393 1.1124 'International Tables Vol C Tables 4.2.6.8 and 6.1.1.4'
Cs Cs -0.3680 2.1192 'International Tables Vol C Tables 4.2.6.8 and 6.1.1.4'
W W -0.8490 6.8722 'International Tables Vol C Tables 4.2.6.8 and 6.1.1.4'

loop_
_geom_angle_atom_site_label_1
_geom_angle_atom_site_label_2
_geom_angle_atom_site_label_3
_geom_angle
_geom_angle_site_symmetry_1
_geom_angle_site_symmetry_3
O43 W1 O28 105.0(7) . .
O43 W1 O20 100.2(7) . .
O28 W1 O20 91.2(7) . .
O43 W1 O17 101.0(7) . .
O28 W1 O17 94.7(6) . .
O20 W1 O17 155.7(6) . .
O43 W1 O40 95.8(7) . .
O28 W1 O40 159.2(6) . .
O20 W1 O40 83.6(6) . .
O17 W1 O40 82.5(6) . .
O43 W1 O3 166.2(6) . .
O28 W1 O3 87.9(6) . .
O20 W1 O3 84.4(5) . .
O17 W1 O3 72.3(5) . .
O40 W1 O3 71.5(5) . .
O43 W1 Cs2 39.0(5) . .
O28 W1 Cs2 67.9(5) . .
O20 W1 Cs2 112.0(5) . .
O17 W1 Cs2 92.1(4) . .
O40 W1 Cs2 132.6(4) . .
O3 W1 Cs2 150.4(3) . .
O43 W1 Cs3 74.1(5) . .
O28 W1 Cs3 133.2(5) . .
O20 W1 Cs3 135.5(5) . .
O17 W1 Cs3 42.6(4) . .
O40 W1 Cs3 54.1(4) . .
O3 W1 Cs3 93.4(3) . .
Cs2 W1 Cs3 91.31(7) . .
O41 W2 O15 103.7(7) . .
O41 W2 O10 102.1(7) . .
O15 W2 O10 92.4(6) . .
O41 W2 O17 100.3(7) . .
O15 W2 O17 94.0(6) . .
O10 W2 O17 154.5(6) . .
O41 W2 O14 98.4(7) . .
O15 W2 O14 157.9(6) . .
O10 W2 O14 82.8(6) . .
O17 W2 O14 82.0(6) . .
O41 W2 O3 168.7(6) . .
O15 W2 O3 86.2(5) . .
O10 W2 O3 82.7(5) . .
O17 W2 O3 73.2(5) . .
O14 W2 O3 71.9(5) . .
O41 W2 Cs1 52.4(5) . .
O15 W2 Cs1 51.6(4) . .
O10 W2 Cs1 96.6(4) . .
O17 W2 Cs1 106.6(4) . .
O14 W2 Cs1 150.2(4) . .
O3 W2 Cs1 137.8(3) . .
O41 W2 Cs3 68.5(5) . .
O15 W2 Cs3 137.2(4) . .
O10 W2 Cs3 130.3(4) . .
O17 W2 Cs3 49.8(4) . .
O14 W2 Cs3 52.8(4) . .
O3 W2 Cs3 100.6(3) . .
Cs1 W2 Cs3 110.96(9) . .
O22 W3 O14 100.8(7) . .
O22 W3 O40 103.3(7) . .
O14 W3 O40 89.6(6) . .
O22 W3 O35 100.8(6) . .
O14 W3 O35 89.3(6) . .
O40 W3 O35 155.6(6) . .
O22 W3 O38 101.5(7) . .
O14 W3 O38 157.6(6) . .
O40 W3 O38 87.4(6) . .
O35 W3 O38 84.4(6) . .
O22 W3 O3 172.1(6) . .
O14 W3 O3 72.8(5) . .
O40 W3 O3 72.5(5) . .
O35 W3 O3 84.0(5) . .
O38 W3 O3 85.2(5) . .
O22 W3 Cs2 57.4(5) . 2
O14 W3 Cs2 133.4(4) . 2
O40 W3 Cs2 132.9(4) . 2
O35 W3 Cs2 60.1(4) . 2
O38 W3 Cs2 60.0(4) . 2
O3 W3 Cs2 130.3(3) . 2
O22 W3 Cs3 76.8(5) . .
O14 W3 Cs3 47.9(4) . .
O40 W3 Cs3 56.7(4) . .
O35 W3 Cs3 134.1(4) . .
O38 W3 Cs3 141.4(4) . .
O3 W3 Cs3 95.4(3) . .
Cs2 W3 Cs3 134.09(8) 2 .
O6 W4 O5 101.9(7) . .
O6 W4 O7 101.9(6) . .
O5 W4 O7 90.4(6) . .
O6 W4 O21 101.3(7) . .
O5 W4 O21 156.5(6) . .
O7 W4 O21 88.1(6) . .
O6 W4 O35 101.8(7) . .
O5 W4 O35 87.9(6) . .
O7 W4 O35 156.1(6) . .
O21 W4 O35 84.1(6) . .
O6 W4 O2 172.2(6) . .
O5 W4 O2 73.1(6) . .
O7 W4 O2 72.6(5) . .
O21 W4 O2 84.2(5) . .
O35 W4 O2 84.2(5) . .
O6 W4 Cs2 55.7(5) . 2
O5 W4 Cs2 132.6(5) . 2
O7 W4 Cs2 131.9(4) . 2
O21 W4 Cs2 61.0(4) . 2
O35 W4 Cs2 62.0(4) . 2
O2 W4 Cs2 132.1(3) . 2
O19 W5 O37 102.7(7) . .
O19 W5 O12 103.1(6) . .
O37 W5 O12 93.9(7) . .
O19 W5 O30 98.0(6) . .
O37 W5 O30 92.4(6) . .
O12 W5 O30 156.0(6) . .
O19 W5 O18 97.8(6) . .
O37 W5 O18 159.5(6) . .
O12 W5 O18 83.2(6) . .
O30 W5 O18 82.8(6) . .
O19 W5 O1 168.5(6) . .
O37 W5 O1 86.2(6) . .
O12 W5 O1 83.3(5) . .
O30 W5 O1 74.1(5) . .
O18 W5 O1 73.3(5) . .
O19 W5 Cs2 46.9(5) . 7_556
O37 W5 Cs2 55.9(5) . 7_556
O12 W5 Cs2 101.9(4) . 7_556
O30 W5 Cs2 100.8(4) . 7_556
O18 W5 Cs2 144.6(4) . 7_556
O1 W5 Cs2 141.8(3) . 7_556
O13 W6 O29 103.8(8) . .
O13 W6 O20 101.9(7) . .
O29 W6 O20 92.1(7) . .
O13 W6 O30 100.0(7) . .
O29 W6 O30 92.6(6) . .
O20 W6 O30 155.9(6) . .
O13 W6 O36 99.0(7) . .
O29 W6 O36 157.2(6) . .
O20 W6 O36 84.0(6) . .
O30 W6 O36 82.6(6) . .
O13 W6 O1 169.2(6) . .
O29 W6 O1 84.7(6) . .
O20 W6 O1 84.2(6) . .
O30 W6 O1 72.7(5) . .
O36 W6 O1 72.6(5) . .
O33 W7 O18 101.7(7) . .
O33 W7 O36 102.0(7) . .
O18 W7 O36 91.2(6) . .
O33 W7 O21 101.8(7) . .
O18 W7 O21 87.6(6) . .
O36 W7 O21 156.0(6) . .
O33 W7 O38 100.9(7) . .
O18 W7 O38 157.0(6) . .
O36 W7 O38 88.2(6) . .
O21 W7 O38 83.8(6) . .
O33 W7 Cs2 56.7(5) . 2
O18 W7 Cs2 130.9(4) . 2
O36 W7 Cs2 133.5(4) . 2
O21 W7 Cs2 60.1(4) . 2
O38 W7 Cs2 61.0(4) . 2
O33 W7 Cs3 56.6(5) . 2
O18 W7 Cs3 45.1(4) . 2
O36 W7 Cs3 101.6(4) . 2
O21 W7 Cs3 94.4(4) . 2
O38 W7 Cs3 156.7(4) . 2
Cs2 W7 Cs3 97.96(8) 2 2
O24 W8 O34 105.8(7) . .
O24 W8 O10 100.6(7) . .
O34 W8 O10 93.2(6) . .
O24 W8 O16 101.0(7) . .
O34 W8 O16 92.9(6) . .
O10 W8 O16 155.0(6) . .
O24 W8 O5 96.1(7) . .
O34 W8 O5 158.1(7) . .
O10 W8 O5 83.2(6) . .
O16 W8 O5 82.2(6) . .
O24 W8 O2 166.9(6) . .
O34 W8 O2 86.1(6) . .
O10 W8 O2 83.8(6) . .
O16 W8 O2 72.5(5) . .
O5 W8 O2 72.1(5) . .
O31 W9 O39 103.5(7) . .
O31 W9 O16 100.2(7) . .
O39 W9 O16 94.7(6) . .
O31 W9 O12 101.5(7) . .
O39 W9 O12 92.3(6) . .
O16 W9 O12 154.9(6) . .
O31 W9 O7 98.2(6) . .
O39 W9 O7 158.2(6) . .
O16 W9 O7 83.5(6) . .
O12 W9 O7 81.2(6) . .
O31 W9 O2 169.3(6) . .
O39 W9 O2 86.0(6) . .
O16 W9 O2 73.7(5) . .
O12 W9 O2 82.8(5) . .
O7 W9 O2 72.6(5) . .
O23 Cs1 O23 80.7(6) 5_556 7
O23 Cs1 O15 58.5(4) 5_556 3
O23 Cs1 O15 131.7(4) 7 3
O23 Cs1 O15 131.7(4) 5_556 .
O23 Cs1 O15 58.5(4) 7 .
O15 Cs1 O15 169.2(5) 3 .
O23 Cs1 O41 167.3(4) 5_556 .
O23 Cs1 O41 107.4(4) 7 .
O15 Cs1 O41 117.7(4) 3 .
O15 Cs1 O41 51.5(4) . .
O23 Cs1 O41 107.4(4) 5_556 3
O23 Cs1 O41 167.3(4) 7 3
O15 Cs1 O41 51.5(4) 3 3
O15 Cs1 O41 117.7(4) . 3
O41 Cs1 O41 66.5(6) . 3
O23 Cs1 O31 58.3(4) 5_556 5_556
O23 Cs1 O31 67.9(4) 7 5_556
O15 Cs1 O31 68.9(3) 3 5_556
O15 Cs1 O31 118.1(3) . 5_556
O41 Cs1 O31 133.5(4) . 5_556
O41 Cs1 O31 107.6(4) 3 5_556
O23 Cs1 O31 67.9(4) 5_556 7
O23 Cs1 O31 58.3(4) 7 7
O15 Cs1 O31 118.1(3) 3 7
O15 Cs1 O31 68.9(3) . 7
O41 Cs1 O31 107.6(4) . 7
O41 Cs1 O31 133.5(4) 3 7
O31 Cs1 O31 107.4(5) 5_556 7
O23 Cs1 W2 82.6(3) 5_556 3
O23 Cs1 W2 156.9(3) 7 3
O15 Cs1 W2 26.1(2) 3 3
O15 Cs1 W2 143.1(2) . 3
O41 Cs1 W2 92.0(3) . 3
O41 Cs1 W2 25.5(3) 3 3
O31 Cs1 W2 89.7(3) 5_556 3
O31 Cs1 W2 128.3(3) 7 3
O23 Cs1 W2 156.9(3) 5_556 .
O23 Cs1 W2 82.6(3) 7 .
O15 Cs1 W2 143.1(2) 3 .
O15 Cs1 W2 26.1(2) . .
O41 Cs1 W2 25.5(3) . .
O41 Cs1 W2 92.0(3) 3 .
O31 Cs1 W2 128.3(3) 5_556 .
O31 Cs1 W2 89.7(3) 7 .
W2 Cs1 W2 117.49(7) 3 .
O23 Cs1 Ni1 29.7(3) 5_556 5_556
O23 Cs1 Ni1 107.2(3) 7 5_556
O15 Cs1 Ni1 28.8(2) 3 5_556
O15 Cs1 Ni1 161.3(2) . 5_556
O41 Cs1 Ni1 145.2(3) . 5_556
O41 Cs1 Ni1 78.9(3) 3 5_556
O31 Cs1 Ni1 59.5(3) 5_556 5_556
O31 Cs1 Ni1 93.6(3) 7 5_556
W2 Cs1 Ni1 53.52(4) 3 5_556
W2 Cs1 Ni1 169.94(7) . 5_556
O23 Cs1 Ni1 107.2(3) 5_556 7
O23 Cs1 Ni1 29.7(3) 7 7
O15 Cs1 Ni1 161.3(2) 3 7
O15 Cs1 Ni1 28.8(2) . 7
O41 Cs1 Ni1 78.9(3) . 7
O41 Cs1 Ni1 145.2(3) 3 7
O31 Cs1 Ni1 93.6(3) 5_556 7
O31 Cs1 Ni1 59.5(3) 7 7
W2 Cs1 Ni1 169.93(7) 3 7
W2 Cs1 Ni1 53.52(4) . 7
Ni1 Cs1 Ni1 135.85(10) 5_556 7
O19 Cs2 O43 111.1(4) 7 .
O19 Cs2 O37 51.1(4) 7 7
O43 Cs2 O37 145.0(4) . 7
O19 Cs2 O1W 85.5(5) 7 .
O43 Cs2 O1W 74.2(5) . .
O37 Cs2 O1W 74.5(5) 7 .
O19 Cs2 O6 122.1(4) 7 2_554
O43 Cs2 O6 64.7(4) . 2_554
O37 Cs2 O6 149.0(4) 7 2_554
O1W Cs2 O6 136.3(5) . 2_554
O19 Cs2 O32 99.8(4) 7 7
O43 Cs2 O32 116.1(4) . 7
O37 Cs2 O32 52.8(4) 7 7
O1W Cs2 O32 53.6(5) . 7
O6 Cs2 O32 135.6(4) 2_554 7
O19 Cs2 O33 138.1(4) 7 2_554
O43 Cs2 O33 65.4(4) . 2_554
O37 Cs2 O33 106.2(4) 7 2_554
O1W Cs2 O33 52.8(5) . 2_554
O6 Cs2 O33 95.1(4) 2_554 2_554
O32 Cs2 O33 54.8(4) 7 2_554
O19 Cs2 O22 101.4(4) 7 2_554
O43 Cs2 O22 147.1(4) . 2_554
O37 Cs2 O22 62.9(4) 7 2_554
O1W Cs2 O22 114.6(5) . 2_554
O6 Cs2 O22 94.0(4) 2_554 2_554
O32 Cs2 O22 61.2(4) 7 2_554
O33 Cs2 O22 93.9(4) 2_554 2_554
O19 Cs2 O21 170.8(4) 7 2_554
O43 Cs2 O21 64.5(4) . 2_554
O37 Cs2 O21 137.2(4) 7 2_554
O1W Cs2 O21 100.4(5) . 2_554
O6 Cs2 O21 49.1(4) 2_554 2_554
O32 Cs2 O21 89.4(4) 7 2_554
O33 Cs2 O21 48.8(4) 2_554 2_554
O22 Cs2 O21 82.6(4) 2_554 2_554
O19 Cs2 O38 144.1(4) 7 2_554
O43 Cs2 O38 102.3(4) . 2_554
O37 Cs2 O38 93.6(4) 7 2_554
O1W Cs2 O38 91.3(5) . 2_554
O6 Cs2 O38 83.8(4) 2_554 2_554
O32 Cs2 O38 51.9(4) 7 2_554
O33 Cs2 O38 48.4(3) 2_554 2_554
O22 Cs2 O38 48.2(3) 2_554 2_554
O21 Cs2 O38 43.6(3) 2_554 2_554
O19 Cs2 O35 135.2(4) 7 2_554
O43 Cs2 O35 102.0(4) . 2_554
O37 Cs2 O35 110.7(3) 7 2_554
O1W Cs2 O35 133.5(5) . 2_554
O6 Cs2 O35 49.1(3) 2_554 2_554
O32 Cs2 O35 91.5(4) 7 2_554
O33 Cs2 O35 82.9(3) 2_554 2_554
O22 Cs2 O35 47.9(3) 2_554 2_554
O21 Cs2 O35 43.2(3) 2_554 2_554
O38 Cs2 O35 43.2(3) 2_554 2_554
O19 Cs2 W5 24.8(3) 7 7
O43 Cs2 W5 129.7(3) . 7
O37 Cs2 W5 26.3(3) 7 7
O1W Cs2 W5 78.3(4) . 7
O6 Cs2 W5 140.5(3) 2_554 7
O32 Cs2 W5 76.4(3) 7 7
O33 Cs2 W5 124.4(3) 2_554 7
O22 Cs2 W5 82.9(3) 2_554 7
O21 Cs2 W5 163.3(2) 2_554 7
O38 Cs2 W5 119.8(2) 2_554 7
O35 Cs2 W5 127.2(2) 2_554 7
O18 Cs3 O17 112.9(4) 2_554 .
O18 Cs3 O14 159.2(4) 2_554 .
O17 Cs3 O14 49.1(4) . .
O18 Cs3 O42 75.0(4) 2_554 8_665
O17 Cs3 O42 139.0(5) . 8_665
O14 Cs3 O42 111.1(4) . 8_665
O18 Cs3 O26 62.4(4) 2_554 2_554
O17 Cs3 O26 90.6(4) . 2_554
O14 Cs3 O26 103.6(4) . 2_554
O42 Cs3 O26 56.1(4) 8_665 2_554
O18 Cs3 O2W 83.0(5) 2_554 .
O17 Cs3 O2W 80.4(5) . .
O14 Cs3 O2W 101.4(5) . .
O42 Cs3 O2W 140.0(5) 8_665 .
O26 Cs3 O2W 137.5(5) 2_554 .
O18 Cs3 O33 50.7(4) 2_554 2_554
O17 Cs3 O33 65.9(4) . 2_554
O14 Cs3 O33 114.7(4) . 2_554
O42 Cs3 O33 122.8(4) 8_665 2_554
O26 Cs3 O33 80.9(4) 2_554 2_554
O2W Cs3 O33 57.4(5) . 2_554
O18 Cs3 O40 115.4(4) 2_554 .
O17 Cs3 O40 46.6(4) . .
O14 Cs3 O40 46.1(4) . .
O42 Cs3 O40 92.8(4) 8_665 .
O26 Cs3 O40 58.9(4) 2_554 .
O2W Cs3 O40 127.0(5) . .
O33 Cs3 O40 95.0(4) 2_554 .
O18 Cs3 O41 131.7(4) 2_554 .
O17 Cs3 O41 47.7(4) . .
O14 Cs3 O41 48.2(4) . .
O42 Cs3 O41 151.9(4) 8_665 .
O26 Cs3 O41 137.9(4) 2_554 .
O2W Cs3 O41 53.2(5) . .
O33 Cs3 O41 85.3(4) 2_554 .
O40 Cs3 O41 83.2(4) . .
O18 Cs3 W2 137.6(3) 2_554 .
O17 Cs3 W2 28.5(3) . .
O14 Cs3 W2 30.7(2) . .
O42 Cs3 W2 141.4(3) 8_665 .
O26 Cs3 W2 113.8(3) 2_554 .
O2W Cs3 W2 75.0(4) . .
O33 Cs3 W2 87.0(3) 2_554 .
O40 Cs3 W2 57.8(2) . .
O41 Cs3 W2 25.5(2) . .
O18 Cs3 W7 26.0(3) 2_554 2_554
O17 Cs3 W7 88.6(3) . 2_554
O14 Cs3 W7 137.6(3) . 2_554
O42 Cs3 W7 99.3(3) 8_665 2_554
O26 Cs3 W7 69.4(3) 2_554 2_554
O2W Cs3 W7 68.9(4) . 2_554
O33 Cs3 W7 24.8(3) 2_554 2_554
O40 Cs3 W7 105.7(3) . 2_554
O41 Cs3 W7 108.6(3) . 2_554
W2 Cs3 W7 111.70(13) . 2_554
O18 Cs3 W3 140.6(3) 2_554 .
O17 Cs3 W3 55.8(3) . .
O14 Cs3 W3 25.3(3) . .
O42 Cs3 W3 91.7(3) 8_665 .
O26 Cs3 W3 79.3(3) 2_554 .
O2W Cs3 W3 125.2(4) . .
O33 Cs3 W3 117.5(3) 2_554 .
O40 Cs3 W3 26.9(2) . .
O41 Cs3 W3 72.4(3) . .
W2 Cs3 W3 50.54(5) . .
W7 Cs3 W3 132.13(14) 2_554 .
O34 Ni1 O9 96.8(6) 7_556 7_556
O34 Ni1 O15 86.3(6) 7_556 7_556
O9 Ni1 O15 173.8(6) 7_556 7_556
O34 Ni1 O8 173.8(6) 7_556 .
O9 Ni1 O8 81.0(5) 7_556 .
O15 Ni1 O8 95.3(5) 7_556 .
O34 Ni1 O23 89.9(6) 7_556 .
O9 Ni1 O23 90.4(6) 7_556 .
O15 Ni1 O23 95.0(6) 7_556 .
O8 Ni1 O23 95.9(6) . .
O34 Ni1 O4 92.3(5) 7_556 7_556
O9 Ni1 O4 83.7(5) 7_556 7_556
O15 Ni1 O4 90.8(5) 7_556 7_556
O8 Ni1 O4 81.7(5) . 7_556
O23 Ni1 O4 173.9(6) . 7_556
O34 Ni1 Cs1 87.3(4) 7_556 5_556
O9 Ni1 Cs1 136.9(4) 7_556 5_556
O15 Ni1 Cs1 48.4(4) 7_556 5_556
O8 Ni1 Cs1 98.2(4) . 5_556
O23 Ni1 Cs1 46.6(4) . 5_556
O4 Ni1 Cs1 139.2(4) 7_556 5_556
O9 Ni2 O8 80.8(5) 7_556 .
O9 Ni2 O25 94.8(7) 7_556 .
O8 Ni2 O25 174.5(7) . .
O9 Ni2 O27 81.2(5) 7_556 7_556
O8 Ni2 O27 79.4(5) . 7_556
O25 Ni2 O27 96.8(7) . 7_556
O9 Ni2 O11 93.9(6) 7_556 .
O8 Ni2 O11 93.4(6) . .
O25 Ni2 O11 90.1(7) . .
O27 Ni2 O11 171.8(6) 7_556 .
O9 Ni2 O26 176.0(6) 7_556 .
O8 Ni2 O26 96.1(6) . .
O25 Ni2 O26 88.1(7) . .
O27 Ni2 O26 95.7(6) 7_556 .
O11 Ni2 O26 88.8(6) . .
O39 Ni3 O9 95.0(6) . .
O39 Ni3 O37 87.3(6) . .
O9 Ni3 O37 173.7(6) . .
O39 Ni3 O27 174.4(6) . .
O9 Ni3 O27 82.3(6) . .
O37 Ni3 O27 94.9(6) . .
O39 Ni3 O32 88.7(6) . .
O9 Ni3 O32 94.6(6) . .
O37 Ni3 O32 91.3(6) . .
O27 Ni3 O32 96.3(6) . .
O39 Ni3 O4 91.0(5) . .
O9 Ni3 O4 83.0(5) . .
O37 Ni3 O4 91.1(5) . .
O27 Ni3 O4 83.9(5) . .
O32 Ni3 O4 177.6(6) . .
O8 Ni4 O29 172.5(6) 7 .
O8 Ni4 O28 96.2(6) 7 .
O29 Ni4 O28 86.1(6) . .
O8 Ni4 O27 81.5(6) 7 .
O29 Ni4 O27 95.8(6) . .
O28 Ni4 O27 176.0(6) . .
O8 Ni4 O42 97.9(6) 7 .
O29 Ni4 O42 89.0(7) . .
O28 Ni4 O42 96.0(7) . .
O27 Ni4 O42 87.5(6) . .
O8 Ni4 O4 82.2(5) 7 .
O29 Ni4 O4 90.6(6) . .
O28 Ni4 O4 92.3(5) . .
O27 Ni4 O4 84.2(5) . .
O42 Ni4 O4 171.6(6) . .
O4 P1 O1 110.3(8) . .
O4 P1 O3 110.2(7) . .
O1 P1 O3 109.2(8) . .
O4 P1 O2 110.5(8) . .
O1 P1 O2 107.8(8) . .
O3 P1 O2 108.8(8) . .
P1 O1 W5 125.6(8) . .
P1 O1 W6 125.0(7) . .
W5 O1 W6 89.7(5) . .
P1 O2 W9 125.7(8) . .
P1 O2 W8 124.0(7) . .
W9 O2 W8 90.3(5) . .
P1 O2 W4 126.0(7) . .
W9 O2 W4 90.2(4) . .
W8 O2 W4 89.6(5) . .
P1 O3 W2 125.6(7) . .
P1 O3 W1 124.1(7) . .
W2 O3 W1 89.9(4) . .
P1 O3 W3 126.9(7) . .
W2 O3 W3 89.5(4) . .
W1 O3 W3 89.4(4) . .
P1 O4 Ni1 124.1(8) . 7
P1 O4 Ni4 125.1(8) . .
Ni1 O4 Ni4 92.3(5) 7 .
P1 O4 Ni3 124.1(7) . .
Ni1 O4 Ni3 90.6(5) 7 .
Ni4 O4 Ni3 90.6(5) . .
W4 O5 W8 125.2(8) . .
W4 O6 Cs2 98.8(6) . 2
W4 O7 W9 124.4(7) . .
Ni4 O8 Ni1 103.5(6) 7_556 .
Ni4 O8 Ni2 100.0(6) 7_556 .
Ni1 O8 Ni2 96.8(6) . .
Ni1 O9 Ni2 98.5(6) 7 7
Ni1 O9 Ni3 102.3(6) 7 .
Ni2 O9 Ni3 98.8(6) 7 .
W8 O10 W2 142.9(8) . .
W5 O12 W9 143.0(8) . .
W3 O14 W2 125.7(7) . .
W3 O14 Cs3 106.8(6) . .
W2 O14 Cs3 96.5(5) . .
W2 O15 Ni1 144.7(7) . 7
W2 O15 Cs1 102.2(5) . .
Ni1 O15 Cs1 102.8(5) 7 .
W9 O16 W8 123.0(8) . .
W2 O17 W1 124.1(7) . .
W2 O17 Cs3 101.8(6) . .
W1 O17 Cs3 112.3(6) . .
W7 O18 W5 124.2(7) . .
W7 O18 Cs3 108.9(6) . 2
W5 O18 Cs3 126.4(6) . 2
W5 O19 Cs2 108.3(6) . 7_556
W6 O20 W1 144.3(9) . .
W4 O21 W7 152.9(8) . .
W4 O21 Cs2 90.2(5) . 2
W7 O21 Cs2 91.1(5) . 2
W3 O22 Cs2 97.4(6) . 2
Ni1 O23 Cs1 103.7(6) . 5_556
Ni2 O26 Cs3 130.1(7) . 2
Ni4 O27 Ni3 101.0(6) . .
Ni4 O27 Ni2 97.5(6) . 7
Ni3 O27 Ni2 95.8(6) . 7
W1 O28 Ni4 142.9(8) . .
W6 O29 Ni4 145.5(9) . .
W5 O30 W6 123.0(7) . .
W9 O31 Cs1 136.5(7) . 5_556
Ni3 O32 Cs2 106.2(6) . 7_556
W7 O33 Cs2 98.3(6) . 2
W7 O33 Cs3 98.6(6) . 2
Cs2 O33 Cs3 126.6(5) 2 2
W8 O34 Ni1 144.5(9) . 7
W3 O35 W4 152.5(8) . .
W3 O35 Cs2 91.6(5) . 2
W4 O35 Cs2 89.0(5) . 2
W7 O36 W6 125.5(7) . .
W5 O37 Ni3 142.8(9) . .
W5 O37 Cs2 97.9(6) . 7_556
Ni3 O37 Cs2 109.5(6) . 7_556
W3 O38 W7 151.1(9) . .
W3 O38 Cs2 91.6(5) . 2
W7 O38 Cs2 89.9(5) . 2
W9 O39 Ni3 145.7(8) . .
W3 O40 W1 126.3(8) . .
W3 O40 Cs3 96.5(5) . .
W1 O40 Cs3 97.6(5) . .
W2 O41 Cs1 102.1(7) . .
W2 O41 Cs3 86.0(6) . .
Cs1 O41 Cs3 141.7(5) . .
Ni4 O42 Cs3 140.7(8) . 8_655
W1 O43 Cs2 120.5(7) . .

loop_
_geom_bond_atom_site_label_1
_geom_bond_atom_site_label_2
_geom_bond_distance
_geom_bond_site_symmetry_2
W1 O43 1.73(2) .
W1 O28 1.781(15) .
W1 O20 1.95(2) .
W1 O17 1.952(15) .
W1 O40 2.038(14) .
W1 O3 2.456(13) .
W1 Cs2 4.233(2) .
W1 Cs3 4.259(5) .
W2 O41 1.72(2) .
W2 O15 1.765(13) .
W2 O10 1.936(15) .
W2 O17 1.948(15) .
W2 O14 2.056(14) .
W2 O3 2.421(13) .
W2 Cs1 3.915(2) .
W2 Cs3 3.998(5) .
W3 O22 1.73(2) .
W3 O14 1.848(14) .
W3 O40 1.881(14) .
W3 O35 1.922(14) .
W3 O38 1.925(15) .
W3 O3 2.514(13) .
W3 Cs2 4.047(2) 2
W3 Cs3 4.138(4) .
W4 O6 1.73(2) .
W4 O5 1.86(2) .
W4 O7 1.879(13) .
W4 O21 1.915(15) .
W4 O35 1.925(14) .
W4 O2 2.521(13) .
W4 Cs2 3.973(2) 2
W5 O19 1.74(2) .
W5 O37 1.762(15) .
W5 O12 1.917(14) .
W5 O30 1.944(14) .
W5 O18 2.048(14) .
W5 O1 2.420(13) .
W5 Cs2 3.941(2) 7_556
W6 O13 1.70(2) .
W6 O29 1.77(2) .
W6 O20 1.90(2) .
W6 O30 1.974(14) .
W6 O36 2.036(14) .
W6 O1 2.460(14) .
W7 O33 1.71(2) .
W7 O18 1.870(14) .
W7 O36 1.871(14) .
W7 O21 1.936(15) .
W7 O38 1.948(14) .
W7 Cs2 4.009(2) 2
W7 Cs3 4.040(5) 2
W8 O24 1.72(2) .
W8 O34 1.769(14) .
W8 O10 1.913(15) .
W8 O16 1.966(14) .
W8 O5 2.069(15) .
W8 O2 2.432(14) .
W9 O31 1.73(2) .
W9 O39 1.765(14) .
W9 O16 1.933(15) .
W9 O12 1.946(14) .
W9 O7 2.062(13) .
W9 O2 2.400(13) .
Cs1 O23 3.06(2) 5_556
Cs1 O23 3.06(2) 7
Cs1 O15 3.141(13) 3
Cs1 O15 3.141(13) .
Cs1 O41 3.17(2) .
Cs1 O41 3.17(2) 3
Cs1 O31 3.38(2) 5_556
Cs1 O31 3.38(2) 7
Cs1 W2 3.915(2) 3
Cs1 Ni1 4.094(3) 5_556
Cs1 Ni1 4.095(3) 7
Cs2 O19 3.03(2) 7
Cs2 O43 3.09(2) .
Cs2 O37 3.292(15) 7
Cs2 O1W 3.30(3) .
Cs2 O6 3.32(2) 2_554
Cs2 O32 3.35(2) 7
Cs2 O33 3.38(2) 2_554
Cs2 O22 3.440(15) 2_554
Cs2 O21 3.475(15) 2_554
Cs2 O38 3.507(14) 2_554
Cs2 O35 3.508(14) 2_554
Cs2 W5 3.941(2) 7
Cs3 O18 3.026(15) 2_554
Cs3 O17 3.12(2) .
Cs3 O14 3.206(14) .
Cs3 O42 3.28(2) 8_665
Cs3 O26 3.29(2) 2_554
Cs3 O2W 3.34(2) .
Cs3 O33 3.41(2) 2_554
Cs3 O40 3.479(15) .
Cs3 O41 3.73(2) .
Cs3 W7 4.040(5) 2_554
Ni1 O34 1.998(15) 7_556
Ni1 O9 2.009(13) 7_556
Ni1 O15 2.023(13) 7_556
Ni1 O8 2.043(14) .
Ni1 O23 2.09(2) .
Ni1 O4 2.212(13) 7_556
Ni1 Cs1 4.094(3) 5_556
Ni2 O9 2.021(13) 7_556
Ni2 O8 2.043(14) .
Ni2 O25 2.06(2) .
Ni2 O27 2.102(14) 7_556
Ni2 O11 2.110(15) .
Ni2 O26 2.14(2) .
Ni3 O39 1.997(14) .
Ni3 O9 2.032(14) .
Ni3 O37 2.04(2) .
Ni3 O27 2.045(14) .
Ni3 O32 2.09(2) .
Ni3 O4 2.218(13) .
Ni4 O8 2.020(14) 7
Ni4 O29 2.02(2) .
Ni4 O28 2.032(15) .
Ni4 O27 2.037(14) .
Ni4 O42 2.07(2) .
Ni4 O4 2.214(13) .
P1 O4 1.530(14) .
P1 O1 1.533(15) .
P1 O3 1.538(14) .
P1 O2 1.559(14) .
O4 Ni1 2.211(13) 7
O6 Cs2 3.32(2) 2
O8 Ni4 2.020(14) 7_556
O9 Ni1 2.009(13) 7
O9 Ni2 2.021(13) 7
O15 Ni1 2.023(13) 7
O18 Cs3 3.026(15) 2
O19 Cs2 3.03(2) 7_556
O21 Cs2 3.475(15) 2
O22 Cs2 3.440(15) 2
O23 Cs1 3.06(2) 5_556
O26 Cs3 3.29(2) 2
O27 Ni2 2.102(14) 7
O31 Cs1 3.38(2) 5_556
O32 Cs2 3.35(2) 7_556
O33 Cs2 3.38(2) 2
O33 Cs3 3.41(2) 2
O34 Ni1 1.998(15) 7
O35 Cs2 3.508(14) 2
O37 Cs2 3.293(15) 7_556
O38 Cs2 3.507(14) 2
O42 Cs3 3.28(2) 8_655
